data_7231209
loop_
_publ_author_name
'Ten, Yury A.'
'Salnikov, Oleg G.'
'Amitina, Svetlana A.'
'Stass, Dmitri V.'
'Rybalova, Tatyana V.'
'Kazantsev, Maxim S.'
'Bogomyakov, Artem S.'
'Mostovich, Evgeny A.'
'Mazhukin, Dmitrii G.'

_publ_section_title
;
 The Suzuki--Miyaura reaction as a tool for modification of
 phenoxyl-nitroxyl radicals of the 4H-imidazole N-oxide series
;
_journal_issue 46
_journal_name_full 'RSC Advances'
_journal_page_first 26099
_journal_paper_doi 10.1039/C8RA05103H
_journal_volume 8
_journal_year 2018
_chemical_formula_moiety 'C31 H35 N2 O2'
_chemical_formula_sum 'C31 H35 N2 O2'
_chemical_formula_weight 467.61
_chemical_name_systematic
"'2,6-Di-tretbutyl-4-[1-oxi-(4-(biphenyl-4-yl)-5,5-dimethyl-1H-imidazol -2(5H)-yliden]cyclohexa-2,5-dienone'"
_space_group_IT_number 14
_symmetry_cell_setting monoclinic
_symmetry_space_group_name_Hall '-P 2ybc'
_symmetry_space_group_name_H-M 'P 1 21/c 1'
_atom_sites_solution_hydrogens geom
_atom_sites_solution_primary direct
_atom_sites_solution_secondary difmap
_audit_creation_method SHELXL-97
_audit_update_record
;
2017-07-26 deposited with the CCDC.
2018-07-13 downloaded from the CCDC.
;
_cell_angle_alpha 90.00
_cell_angle_beta 109.552(2)
_cell_angle_gamma 90.00
_cell_formula_units_Z 4
_cell_length_a 11.5429(7)
_cell_length_b 14.3317(8)
_cell_length_c 16.9947(10)
_cell_measurement_reflns_used 9785
_cell_measurement_temperature 296(2)
_cell_measurement_theta_max 30.77
_cell_measurement_theta_min 3.11
_cell_volume 2649.3(3)
_computing_cell_refinement 'Bruker SAINT'
_computing_data_collection 'Bruker APEX2'
_computing_data_reduction 'Bruker SAINT'
_computing_molecular_graphics 'Bruker SHELXTL'
_computing_publication_material 'Bruker SHELXTL'
_computing_structure_refinement 'SHELXL-97 (Sheldrick, 2008)'
_computing_structure_solution 'SHELXS-97 (Sheldrick, 2008)'
_diffrn_ambient_temperature 296(2)
_diffrn_measured_fraction_theta_full 0.997
_diffrn_measured_fraction_theta_max 0.885
_diffrn_measurement_device_type 'Bruker APEX-II CCD'
_diffrn_measurement_method '\f and \w scans'
_diffrn_radiation_monochromator graphite
_diffrn_radiation_source 'fine-focus sealed tube'
_diffrn_radiation_type MoK\a
_diffrn_radiation_wavelength 0.71073
_diffrn_reflns_av_R_equivalents 0.0558
_diffrn_reflns_av_sigmaI/netI 0.0496
_diffrn_reflns_limit_h_max 16
_diffrn_reflns_limit_h_min -16
_diffrn_reflns_limit_k_max 20
_diffrn_reflns_limit_k_min -19
_diffrn_reflns_limit_l_max 24
_diffrn_reflns_limit_l_min -22
_diffrn_reflns_number 50398
_diffrn_reflns_theta_full 25.00
_diffrn_reflns_theta_max 31.19
_diffrn_reflns_theta_min 1.87
_exptl_absorpt_coefficient_mu 0.073
_exptl_absorpt_correction_T_max 0.8623
_exptl_absorpt_correction_T_min 0.8158
_exptl_absorpt_correction_type multi-scan
_exptl_absorpt_process_details SADABS-2008/1
_exptl_crystal_colour black
_exptl_crystal_density_diffrn 1.172
_exptl_crystal_density_method 'not measured'
_exptl_crystal_description plate
_exptl_crystal_F_000 1004
_exptl_crystal_preparation 'Magnetic properties'
_exptl_crystal_recrystallization_method 'Re-crystallisation from solvent:  aprotone dipolar acetonitryl'
_exptl_crystal_size_max 0.73
_exptl_crystal_size_mid 0.45
_exptl_crystal_size_min 0.20
_refine_diff_density_max 0.414
_refine_diff_density_min -0.728
_refine_diff_density_rms 0.180
_refine_ls_extinction_method none
_refine_ls_goodness_of_fit_ref 1.308
_refine_ls_hydrogen_treatment constr
_refine_ls_matrix_type full
_refine_ls_number_parameters 324
_refine_ls_number_reflns 7602
_refine_ls_number_restraints 0
_refine_ls_restrained_S_all 1.308
_refine_ls_R_factor_all 0.1501
_refine_ls_R_factor_gt 0.0954
_refine_ls_shift/su_max 0.000
_refine_ls_shift/su_mean 0.000
_refine_ls_structure_factor_coef Fsqd
_refine_ls_weighting_details 'calc w=1/[\s^2^(Fo^2^)+(0.1395P)^2^+1.7714P] where P=(Fo^2^+2Fc^2^)/3'
_refine_ls_weighting_scheme calc
_refine_ls_wR_factor_gt 0.2911
_refine_ls_wR_factor_ref 0.3367
_reflns_number_gt 5116
_reflns_number_total 7602
_reflns_threshold_expression >2sigma(I)
_cod_data_source_file c8ra05103h2.cif
_cod_data_source_block comp11a_ten_75x
_cod_depositor_comments
;
The following automatic conversions were performed:

'_symmetry_cell_setting' value 'Monoclinic' changed to 'monoclinic'
according to
/home/data/users/saulius/crontab/automatic-downloads/rss-feeds/RSC/lib/dictionaries/cif_core.dic
dictionary named 'cif_core.dic' version 2.4.2 from 2011-04-26.

Automatic conversion script
Id: cif_fix_values 4973 2017-02-22 13:04:09Z antanas 
;
_cod_original_sg_symbol_H-M 'P2(1)/c  '
_cod_database_code 7231209

loop_
_symmetry_equiv_pos_as_xyz
'x, y, z'
'-x, y+1/2, -z+1/2'
'-x, -y, -z'
'x, -y-1/2, z-1/2'

loop_
_atom_site_label
_atom_site_type_symbol
_atom_site_fract_x
_atom_site_fract_y
_atom_site_fract_z
_atom_site_U_iso_or_equiv
_atom_site_adp_type
_atom_site_occupancy
_atom_site_symmetry_multiplicity
_atom_site_calc_flag
_atom_site_refinement_flags
O1 O 0.1361(2) 0.64184(17) 0.23805(14) 0.0602(7) Uani 1 1 d .
N1 N 0.1378(2) 0.70495(16) 0.18597(13) 0.0393(5) Uani 1 1 d .
C1 C 0.2264(2) 0.76885(18) 0.19091(14) 0.0335(5) Uani 1 1 d .
O2 O 0.67241(19) 0.81771(18) 0.43562(13) 0.0589(6) Uani 1 1 d .
N2 N 0.19193(19) 0.82298(16) 0.11855(12) 0.0367(5) Uani 1 1 d .
C2 C 0.0849(2) 0.79602(19) 0.06954(15) 0.0353(5) Uani 1 1 d .
C3 C 0.0332(2) 0.7159(2) 0.10520(16) 0.0400(6) Uani 1 1 d .
C4 C -0.0822(3) 0.7385(3) 0.1255(2) 0.0605(9) Uani 1 1 d .
H4A H -0.0947 0.6917 0.1623 0.091 Uiso 1 1 calc R
H4B H -0.1517 0.7396 0.0749 0.091 Uiso 1 1 calc R
H4C H -0.0732 0.7984 0.1521 0.091 Uiso 1 1 calc R
C5 C 0.0200(4) 0.6244(2) 0.0570(2) 0.0621(9) Uani 1 1 d .
H5A H 0.0915 0.6148 0.0411 0.093 Uiso 1 1 calc R
H5B H -0.0517 0.6271 0.0079 0.093 Uiso 1 1 calc R
H5C H 0.0120 0.5737 0.0918 0.093 Uiso 1 1 calc R
C6 C 0.3374(2) 0.78278(17) 0.25721(14) 0.0325(5) Uani 1 1 d .
C7 C 0.3669(2) 0.73520(17) 0.33471(14) 0.0336(5) Uani 1 1 d .
H7 H 0.3099 0.6936 0.3427 0.040 Uiso 1 1 calc R
C8 C 0.4751(2) 0.74814(17) 0.39753(14) 0.0334(5) Uani 1 1 d .
C9 C 0.5670(2) 0.81158(19) 0.38340(15) 0.0372(5) Uani 1 1 d .
C10 C 0.5315(2) 0.86770(18) 0.30605(14) 0.0347(5) Uani 1 1 d .
C11 C 0.4211(2) 0.85054(18) 0.24667(15) 0.0359(5) Uani 1 1 d .
H11 H 0.3993 0.8844 0.1972 0.043 Uiso 1 1 calc R
C12 C 0.0273(2) 0.84223(19) -0.01098(15) 0.0365(5) Uani 1 1 d .
C13 C 0.0881(3) 0.9164(2) -0.03265(17) 0.0461(7) Uani 1 1 d .
H13 H 0.1633 0.9361 0.0044 0.055 Uiso 1 1 calc R
C14 C 0.0385(3) 0.9612(2) -0.10822(18) 0.0495(7) Uani 1 1 d .
H14 H 0.0817 1.0103 -0.1212 0.059 Uiso 1 1 calc R
C15 C -0.0746(2) 0.9351(2) -0.16600(15) 0.0393(6) Uani 1 1 d .
C16 C -0.1350(3) 0.8625(3) -0.14329(19) 0.0587(9) Uani 1 1 d .
H16 H -0.2112 0.8438 -0.1799 0.070 Uiso 1 1 calc R
C17 C -0.0858(3) 0.8161(3) -0.06736(19) 0.0561(9) Uani 1 1 d .
H17 H -0.1292 0.7672 -0.0543 0.067 Uiso 1 1 calc R
C18 C -0.1261(3) 0.9846(2) -0.24732(16) 0.0410(6) Uani 1 1 d .
C19 C -0.0571(4) 1.0499(3) -0.2723(2) 0.0671(10) Uani 1 1 d .
H19 H 0.0232 1.0620 -0.2381 0.081 Uiso 1 1 calc R
C20 C -0.1050(4) 1.0978(3) -0.3472(2) 0.0750(11) Uani 1 1 d .
H20 H -0.0577 1.1427 -0.3618 0.090 Uiso 1 1 calc R
C21 C -0.2216(4) 1.0794(3) -0.39965(19) 0.0622(9) Uani 1 1 d .
H21 H -0.2535 1.1111 -0.4501 0.075 Uiso 1 1 calc R
C22 C -0.2895(4) 1.0148(3) -0.3774(2) 0.0740(11) Uani 1 1 d .
H22 H -0.3684 1.0015 -0.4132 0.089 Uiso 1 1 calc R
C23 C -0.2434(3) 0.9675(3) -0.3016(2) 0.0658(10) Uani 1 1 d .
H23 H -0.2924 0.9236 -0.2874 0.079 Uiso 1 1 calc R
C24 C 0.5046(3) 0.6990(2) 0.48197(15) 0.0421(6) Uani 1 1 d .
C25 C 0.6191(3) 0.9434(2) 0.29618(17) 0.0457(7) Uani 1 1 d .
C26 C 0.6103(3) 0.6301(2) 0.4940(2) 0.0581(8) Uani 1 1 d .
H26A H 0.6297 0.6007 0.5476 0.087 Uiso 1 1 calc R
H26B H 0.6812 0.6628 0.4909 0.087 Uiso 1 1 calc R
H26C H 0.5862 0.5835 0.4510 0.087 Uiso 1 1 calc R
C27 C 0.5397(4) 0.7711(3) 0.55296(19) 0.0611(9) Uani 1 1 d .
H27A H 0.5526 0.7400 0.6053 0.092 Uiso 1 1 calc R
H27B H 0.4745 0.8158 0.5436 0.092 Uiso 1 1 calc R
H27C H 0.6138 0.8026 0.5543 0.092 Uiso 1 1 calc R
C28 C 0.3926(3) 0.6447(3) 0.4862(2) 0.0623(10) Uani 1 1 d .
H28A H 0.3708 0.5976 0.4436 0.093 Uiso 1 1 calc R
H28B H 0.3247 0.6867 0.4777 0.093 Uiso 1 1 calc R
H28C H 0.4120 0.6157 0.5400 0.093 Uiso 1 1 calc R
C29 C 0.6458(4) 1.0132(3) 0.3684(2) 0.0715(11) Uani 1 1 d .
H29A H 0.6868 0.9818 0.4202 0.107 Uiso 1 1 calc R
H29B H 0.5699 1.0392 0.3699 0.107 Uiso 1 1 calc R
H29C H 0.6973 1.0623 0.3605 0.107 Uiso 1 1 calc R
C30 C 0.5623(4) 0.9980(3) 0.2150(2) 0.0715(12) Uani 1 1 d .
H30C H 0.6190 1.0449 0.2104 0.107 Uiso 1 1 calc R
H30B H 0.4876 1.0272 0.2153 0.107 Uiso 1 1 calc R
H30A H 0.5446 0.9561 0.1684 0.107 Uiso 1 1 calc R
C31 C 0.7386(4) 0.9005(3) 0.2930(3) 0.0779(12) Uani 1 1 d .
H31C H 0.7920 0.9492 0.2868 0.117 Uiso 1 1 calc R
H31B H 0.7206 0.8586 0.2464 0.117 Uiso 1 1 calc R
H31A H 0.7781 0.8669 0.3437 0.117 Uiso 1 1 calc R

loop_
_atom_site_aniso_label
_atom_site_aniso_U_11
_atom_site_aniso_U_22
_atom_site_aniso_U_33
_atom_site_aniso_U_23
_atom_site_aniso_U_13
_atom_site_aniso_U_12
O1 0.0548(13) 0.0591(14) 0.0507(12) 0.0229(10) -0.0035(10) -0.0204(11)
N1 0.0337(11) 0.0412(12) 0.0341(10) 0.0071(9) -0.0006(8) -0.0057(9)
C1 0.0316(11) 0.0350(13) 0.0287(10) 0.0021(9) 0.0031(9) -0.0021(9)
O2 0.0395(11) 0.0728(16) 0.0456(11) 0.0147(10) -0.0106(9) -0.0126(10)
N2 0.0326(10) 0.0427(12) 0.0292(9) 0.0050(8) 0.0029(8) -0.0030(9)
C2 0.0296(11) 0.0411(14) 0.0299(10) 0.0020(9) 0.0030(9) -0.0002(9)
C3 0.0314(12) 0.0446(15) 0.0347(12) 0.0054(10) -0.0014(9) -0.0052(10)
C4 0.0355(14) 0.084(3) 0.0600(19) 0.0204(17) 0.0127(13) 0.0010(15)
C5 0.066(2) 0.0480(18) 0.0528(17) -0.0034(14) -0.0065(15) -0.0094(15)
C6 0.0315(11) 0.0329(13) 0.0272(10) 0.0013(9) 0.0020(8) -0.0014(9)
C7 0.0346(12) 0.0312(12) 0.0303(10) 0.0028(9) 0.0044(9) -0.0017(9)
C8 0.0369(12) 0.0298(12) 0.0281(10) 0.0019(9) 0.0036(9) 0.0000(9)
C9 0.0356(12) 0.0372(14) 0.0318(11) 0.0020(9) 0.0019(9) -0.0026(10)
C10 0.0364(12) 0.0349(13) 0.0285(10) 0.0009(9) 0.0054(9) -0.0057(10)
C11 0.0378(12) 0.0369(13) 0.0277(10) 0.0037(9) 0.0038(9) -0.0041(10)
C12 0.0302(11) 0.0449(15) 0.0296(11) 0.0027(10) 0.0036(9) 0.0022(10)
C13 0.0340(13) 0.0547(18) 0.0401(13) 0.0094(12) -0.0002(10) -0.0034(11)
C14 0.0419(14) 0.0556(18) 0.0432(14) 0.0143(13) 0.0037(11) -0.0036(13)
C15 0.0377(13) 0.0466(15) 0.0303(11) 0.0015(10) 0.0069(9) 0.0084(11)
C16 0.0442(16) 0.074(2) 0.0402(14) 0.0136(14) -0.0096(12) -0.0138(15)
C17 0.0439(15) 0.068(2) 0.0416(14) 0.0151(14) -0.0059(12) -0.0165(14)
C18 0.0432(14) 0.0459(16) 0.0314(11) 0.0003(10) 0.0095(10) 0.0137(11)
C19 0.064(2) 0.085(3) 0.0440(16) 0.0155(17) 0.0066(15) -0.0071(19)
C20 0.086(3) 0.087(3) 0.0481(18) 0.0209(19) 0.0164(18) -0.008(2)
C21 0.077(2) 0.069(2) 0.0373(14) 0.0117(14) 0.0138(15) 0.0250(18)
C22 0.059(2) 0.094(3) 0.0507(19) 0.0189(19) -0.0051(16) 0.010(2)
C23 0.0518(18) 0.079(3) 0.0528(18) 0.0210(17) -0.0005(14) -0.0003(17)
C24 0.0478(15) 0.0405(15) 0.0293(11) 0.0075(10) 0.0015(10) -0.0020(11)
C25 0.0462(15) 0.0486(16) 0.0359(12) 0.0025(11) 0.0051(11) -0.0167(12)
C26 0.0604(19) 0.0468(18) 0.0509(17) 0.0130(14) -0.0027(14) 0.0061(14)
C27 0.079(2) 0.063(2) 0.0338(13) -0.0023(13) 0.0086(14) -0.0016(17)
C28 0.063(2) 0.074(2) 0.0433(15) 0.0220(15) 0.0090(14) -0.0136(17)
C29 0.089(3) 0.062(2) 0.059(2) -0.0149(17) 0.0184(19) -0.038(2)
C30 0.081(2) 0.070(2) 0.0496(17) 0.0179(16) 0.0030(16) -0.037(2)
C31 0.054(2) 0.097(3) 0.090(3) 0.008(2) 0.033(2) -0.012(2)

loop_
_atom_type_symbol
_atom_type_description
_atom_type_scat_dispersion_real
_atom_type_scat_dispersion_imag
_atom_type_scat_source
C C 0.0033 0.0016 'International Tables Vol C Tables 4.2.6.8 and 6.1.1.4'
H H 0.0000 0.0000 'International Tables Vol C Tables 4.2.6.8 and 6.1.1.4'
N N 0.0061 0.0033 'International Tables Vol C Tables 4.2.6.8 and 6.1.1.4'
O O 0.0106 0.0060 'International Tables Vol C Tables 4.2.6.8 and 6.1.1.4'

loop_
_geom_angle_atom_site_label_1
_geom_angle_atom_site_label_2
_geom_angle_atom_site_label_3
_geom_angle
O1 N1 C1 128.7(2)
O1 N1 C3 121.0(2)
C1 N1 C3 110.2(2)
N1 C1 N2 109.6(2)
N1 C1 C6 127.7(2)
N2 C1 C6 122.7(2)
C2 N2 C1 109.3(2)
N2 C2 C12 120.2(2)
N2 C2 C3 112.8(2)
C12 C2 C3 127.0(2)
N1 C3 C2 98.10(19)
N1 C3 C4 108.2(2)
C2 C3 C4 115.0(3)
N1 C3 C5 107.8(2)
C2 C3 C5 114.8(3)
C4 C3 C5 111.6(3)
C3 C4 H4A 109.5
C3 C4 H4B 109.5
H4A C4 H4B 109.5
C3 C4 H4C 109.5
H4A C4 H4C 109.5
H4B C4 H4C 109.5
C3 C5 H5A 109.5
C3 C5 H5B 109.5
H5A C5 H5B 109.5
C3 C5 H5C 109.5
H5A C5 H5C 109.5
H5B C5 H5C 109.5
C1 C6 C7 123.0(2)
C1 C6 C11 118.1(2)
C7 C6 C11 118.9(2)
C8 C7 C6 122.4(2)
C8 C7 H7 118.8
C6 C7 H7 118.8
C7 C8 C9 118.6(2)
C7 C8 C24 122.1(2)
C9 C8 C24 119.3(2)
O2 C9 C8 120.7(2)
O2 C9 C10 120.6(2)
C8 C9 C10 118.7(2)
C11 C10 C9 118.4(2)
C11 C10 C25 122.5(2)
C9 C10 C25 119.1(2)
C10 C11 C6 122.6(2)
C10 C11 H11 118.7
C6 C11 H11 118.7
C17 C12 C13 117.7(2)
C17 C12 C2 123.4(2)
C13 C12 C2 118.8(2)
C14 C13 C12 121.0(3)
C14 C13 H13 119.5
C12 C13 H13 119.5
C13 C14 C15 122.0(3)
C13 C14 H14 119.0
C15 C14 H14 119.0
C16 C15 C14 116.5(2)
C16 C15 C18 122.5(2)
C14 C15 C18 120.9(3)
C15 C16 C17 122.2(3)
C15 C16 H16 118.9
C17 C16 H16 118.9
C12 C17 C16 120.6(3)
C12 C17 H17 119.7
C16 C17 H17 119.7
C23 C18 C19 116.9(3)
C23 C18 C15 122.2(3)
C19 C18 C15 121.0(3)
C18 C19 C20 121.4(4)
C18 C19 H19 119.3
C20 C19 H19 119.3
C21 C20 C19 120.4(4)
C21 C20 H20 119.8
C19 C20 H20 119.8
C22 C21 C20 119.2(3)
C22 C21 H21 120.4
C20 C21 H21 120.4
C21 C22 C23 121.0(4)
C21 C22 H22 119.5
C23 C22 H22 119.5
C18 C23 C22 121.1(4)
C18 C23 H23 119.5
C22 C23 H23 119.5
C26 C24 C8 109.9(2)
C26 C24 C28 108.3(3)
C8 C24 C28 110.6(2)
C26 C24 C27 109.9(3)
C8 C24 C27 110.1(2)
C28 C24 C27 108.0(3)
C31 C25 C30 107.0(3)
C31 C25 C10 110.9(3)
C30 C25 C10 111.2(2)
C31 C25 C29 110.4(3)
C30 C25 C29 107.4(3)
C10 C25 C29 109.8(2)
C24 C26 H26A 109.5
C24 C26 H26B 109.5
H26A C26 H26B 109.5
C24 C26 H26C 109.5
H26A C26 H26C 109.5
H26B C26 H26C 109.5
C24 C27 H27A 109.5
C24 C27 H27B 109.5
H27A C27 H27B 109.5
C24 C27 H27C 109.5
H27A C27 H27C 109.5
H27B C27 H27C 109.5
C24 C28 H28A 109.5
C24 C28 H28B 109.5
H28A C28 H28B 109.5
C24 C28 H28C 109.5
H28A C28 H28C 109.5
H28B C28 H28C 109.5
C25 C29 H29A 109.5
C25 C29 H29B 109.5
H29A C29 H29B 109.5
C25 C29 H29C 109.5
H29A C29 H29C 109.5
H29B C29 H29C 109.5
C25 C30 H30C 109.5
C25 C30 H30B 109.5
H30C C30 H30B 109.5
C25 C30 H30A 109.5
H30C C30 H30A 109.5
H30B C30 H30A 109.5
C25 C31 H31C 109.5
C25 C31 H31B 109.5
H31C C31 H31B 109.5
C25 C31 H31A 109.5
H31C C31 H31A 109.5
H31B C31 H31A 109.5

loop_
_geom_bond_atom_site_label_1
_geom_bond_atom_site_label_2
_geom_bond_distance
O1 N1 1.270(3)
N1 C1 1.354(3)
N1 C3 1.503(3)
C1 N2 1.395(3)
C1 C6 1.409(3)
O2 C9 1.247(3)
N2 C2 1.296(3)
C2 C12 1.464(3)
C2 C3 1.512(4)
C3 C4 1.518(4)
C3 C5 1.527(4)
C4 H4A 0.9600
C4 H4B 0.9600
C4 H4C 0.9600
C5 H5A 0.9600
C5 H5B 0.9600
C5 H5C 0.9600
C6 C7 1.420(3)
C6 C11 1.423(4)
C7 C8 1.357(3)
C7 H7 0.9300
C8 C9 1.476(4)
C8 C24 1.531(3)
C9 C10 1.477(3)
C10 C11 1.357(3)
C10 C25 1.530(4)
C11 H11 0.9300
C12 C17 1.388(4)
C12 C13 1.389(4)
C13 C14 1.378(4)
C13 H13 0.9300
C14 C15 1.397(4)
C14 H14 0.9300
C15 C16 1.378(4)
C15 C18 1.489(4)
C16 C17 1.392(4)
C16 H16 0.9300
C17 H17 0.9300
C18 C23 1.382(4)
C18 C19 1.385(5)
C19 C20 1.388(5)
C19 H19 0.9300
C20 C21 1.368(6)
C20 H20 0.9300
C21 C22 1.346(6)
C21 H21 0.9300
C22 C23 1.394(5)
C22 H22 0.9300
C23 H23 0.9300
C24 C26 1.529(5)
C24 C28 1.531(4)
C24 C27 1.536(4)
C25 C31 1.527(5)
C25 C30 1.529(4)
C25 C29 1.533(5)
C26 H26A 0.9600
C26 H26B 0.9600
C26 H26C 0.9600
C27 H27A 0.9600
C27 H27B 0.9600
C27 H27C 0.9600
C28 H28A 0.9600
C28 H28B 0.9600
C28 H28C 0.9600
C29 H29A 0.9600
C29 H29B 0.9600
C29 H29C 0.9600
C30 H30C 0.9600
C30 H30B 0.9600
C30 H30A 0.9600
C31 H31C 0.9600
C31 H31B 0.9600
C31 H31A 0.9600

loop_
_geom_torsion_atom_site_label_1
_geom_torsion_atom_site_label_2
_geom_torsion_atom_site_label_3
_geom_torsion_atom_site_label_4
_geom_torsion
O1 N1 C1 N2 178.2(3)
C3 N1 C1 N2 -0.9(3)
O1 N1 C1 C6 -2.4(5)
C3 N1 C1 C6 178.5(3)
N1 C1 N2 C2 0.9(3)
C6 C1 N2 C2 -178.6(2)
C1 N2 C2 C12 179.7(2)
C1 N2 C2 C3 -0.5(3)
O1 N1 C3 C2 -178.6(3)
C1 N1 C3 C2 0.6(3)
O1 N1 C3 C4 61.6(4)
C1 N1 C3 C4 -119.2(3)
O1 N1 C3 C5 -59.2(4)
C1 N1 C3 C5 120.0(3)
N2 C2 C3 N1 0.0(3)
C12 C2 C3 N1 179.7(2)
N2 C2 C3 C4 114.5(3)
C12 C2 C3 C4 -65.7(4)
N2 C2 C3 C5 -114.0(3)
C12 C2 C3 C5 65.8(4)
N1 C1 C6 C7 -6.6(4)
N2 C1 C6 C7 172.7(2)
N1 C1 C6 C11 176.0(3)
N2 C1 C6 C11 -4.6(4)
C1 C6 C7 C8 178.9(2)
C11 C6 C7 C8 -3.8(4)
C6 C7 C8 C9 -2.2(4)
C6 C7 C8 C24 178.0(2)
C7 C8 C9 O2 -172.1(3)
C24 C8 C9 O2 7.8(4)
C7 C8 C9 C10 7.9(4)
C24 C8 C9 C10 -172.2(2)
O2 C9 C10 C11 172.2(3)
C8 C9 C10 C11 -7.8(4)
O2 C9 C10 C25 -8.5(4)
C8 C9 C10 C25 171.5(2)
C9 C10 C11 C6 1.9(4)
C25 C10 C11 C6 -177.4(3)
C1 C6 C11 C10 -178.6(2)
C7 C6 C11 C10 3.9(4)
N2 C2 C12 C17 178.7(3)
C3 C2 C12 C17 -1.0(5)
N2 C2 C12 C13 -1.5(4)
C3 C2 C12 C13 178.8(3)
C17 C12 C13 C14 -1.2(5)
C2 C12 C13 C14 179.0(3)
C12 C13 C14 C15 0.5(5)
C13 C14 C15 C16 0.5(5)
C13 C14 C15 C18 -179.9(3)
C14 C15 C16 C17 -0.9(5)
C18 C15 C16 C17 179.6(3)
C13 C12 C17 C16 0.8(5)
C2 C12 C17 C16 -179.4(3)
C15 C16 C17 C12 0.2(6)
C16 C15 C18 C23 6.8(5)
C14 C15 C18 C23 -172.7(3)
C16 C15 C18 C19 -172.5(3)
C14 C15 C18 C19 8.0(4)
C23 C18 C19 C20 1.9(6)
C15 C18 C19 C20 -178.7(4)
C18 C19 C20 C21 -1.9(7)
C19 C20 C21 C22 0.5(7)
C20 C21 C22 C23 0.8(7)
C19 C18 C23 C22 -0.6(6)
C15 C18 C23 C22 -180.0(4)
C21 C22 C23 C18 -0.7(7)
C7 C8 C24 C26 113.6(3)
C9 C8 C24 C26 -66.2(3)
C7 C8 C24 C28 -5.8(4)
C9 C8 C24 C28 174.3(3)
C7 C8 C24 C27 -125.2(3)
C9 C8 C24 C27 55.0(3)
C11 C10 C25 C31 -115.8(3)
C9 C10 C25 C31 64.9(4)
C11 C10 C25 C30 3.2(4)
C9 C10 C25 C30 -176.1(3)
C11 C10 C25 C29 121.9(3)
C9 C10 C25 C29 -57.4(4)
